data_4303083
loop_
_publ_author_name
'Treffly B. Ditri'
'Brian J. Fox'
'Curtis E. Moore'
'Arnold L. Rheingold'
'Joshua S. Figueroa'

_publ_section_title
;
Effective Control of Ligation and Geometric Isomerism: Direct Comparison of
Steric Properties Associated with Bis-mesityl and
Bis-diisopropylphenyl m-Terphenyl Isocyanides
;
_journal_name_full 'Inorganic Chemistry'
_journal_page_first 8362
_journal_page_last 8375
_journal_paper_doi 10.1021/ic9010828
_journal_volume 48
_journal_year 2009
_chemical_formula_sum 'C31 H37 N'
_chemical_formula_weight 423.62
_chemical_name_common CNArDipp2
_chemical_name_systematic
; 
 ? 
;
_space_group_IT_number 14
_symmetry_cell_setting monoclinic
_symmetry_space_group_name_Hall '-P 2yn'
_symmetry_space_group_name_H-M 'P 1 21/n 1'
_atom_sites_solution_hydrogens geom
_atom_sites_solution_primary direct
_atom_sites_solution_secondary difmap
_audit_creation_method SHELXL-97
_cell_angle_alpha 90.00
_cell_angle_beta 99.3020(10)
_cell_angle_gamma 90.00
_cell_formula_units_Z 4
_cell_length_a 12.0083(11)
_cell_length_b 17.2200(16)
_cell_length_c 12.7738(12)
_cell_measurement_reflns_used 18738
_cell_measurement_temperature 100(2)
_cell_measurement_theta_max 25.43
_cell_measurement_theta_min 2.00
_cell_volume 2606.7(4)
_computing_cell_refinement 'Bruker SAINT'
_computing_data_collection 'Bruker APEX2'
_computing_data_reduction 'Bruker SAINT'
_computing_molecular_graphics 'Bruker SHELXTL'
_computing_publication_material 'Bruker SHELXTL'
_computing_structure_refinement 'SHELXL-97 (Sheldrick, 1997)'
_computing_structure_solution 'SHELXS-97 (Sheldrick, 1990)'
_diffrn_ambient_temperature 100(2)
_diffrn_measured_fraction_theta_full 0.999
_diffrn_measured_fraction_theta_max 0.999
_diffrn_measurement_device_type 'CCD area detector'
_diffrn_measurement_method 'phi and omega scans'
_diffrn_radiation_monochromator graphite
_diffrn_radiation_source 'fine-focus sealed tube'
_diffrn_radiation_type MoK\a
_diffrn_radiation_wavelength 0.71073
_diffrn_reflns_av_R_equivalents 0.0370
_diffrn_reflns_av_sigmaI/netI 0.0311
_diffrn_reflns_limit_h_max 14
_diffrn_reflns_limit_h_min -14
_diffrn_reflns_limit_k_max 18
_diffrn_reflns_limit_k_min -20
_diffrn_reflns_limit_l_max 15
_diffrn_reflns_limit_l_min -15
_diffrn_reflns_number 18738
_diffrn_reflns_theta_full 25.43
_diffrn_reflns_theta_max 25.43
_diffrn_reflns_theta_min 2.00
_exptl_absorpt_coefficient_mu 0.061
_exptl_absorpt_correction_T_max 0.9969
_exptl_absorpt_correction_T_min 0.9879
_exptl_absorpt_correction_type multi-scan
_exptl_absorpt_process_details SADABS
_exptl_crystal_colour colorless
_exptl_crystal_density_diffrn 1.079
_exptl_crystal_density_method 'not measured'
_exptl_crystal_description rod
_exptl_crystal_F_000 920
_exptl_crystal_size_max 0.20
_exptl_crystal_size_mid 0.10
_exptl_crystal_size_min 0.05
_refine_diff_density_max 0.199
_refine_diff_density_min -0.175
_refine_diff_density_rms 0.037
_refine_ls_extinction_method none
_refine_ls_goodness_of_fit_ref 1.043
_refine_ls_hydrogen_treatment constr
_refine_ls_matrix_type full
_refine_ls_number_parameters 297
_refine_ls_number_reflns 4812
_refine_ls_number_restraints 0
_refine_ls_restrained_S_all 1.043
_refine_ls_R_factor_all 0.0490
_refine_ls_R_factor_gt 0.0404
_refine_ls_shift/su_max 0.000
_refine_ls_shift/su_mean 0.000
_refine_ls_structure_factor_coef Fsqd
_refine_ls_weighting_details 'calc w=1/[\s^2^(Fo^2^)+(0.0459P)^2^+0.7934P] where P=(Fo^2^+2Fc^2^)/3'
_refine_ls_weighting_scheme calc
_refine_ls_wR_factor_gt 0.0987
_refine_ls_wR_factor_ref 0.1061
_reflns_number_gt 4102
_reflns_number_total 4812
_reflns_threshold_expression >2sigma(I)
_cod_data_source_file ic9010828_si_002_01.cif
_cod_data_source_block jfig116
_cod_depositor_comments
;
The following automatic conversions were performed:
'_symmetry_cell_setting' value 'Monoclinic' changed to 'monoclinic'
according to '/home/saulius/struct/CIF-dictionaries/cif_core.dic'
dictionary named 'cif_core.dic' version 2.4.1 from
2010-06-29.

'_exptl_absorpt_correction_type' value 'Multi-scan' changed
to 'multi-scan' according to
'/home/saulius/struct/CIF-dictionaries/cif_core.dic' dictionary named
'cif_core.dic' version 2.4.1 from 2010-06-29.

Automatic conversion script
Id: cif_fix_enum 1527 2010-12-29 10:47:43Z saulius 
;
_cod_database_code 4303083

loop_
_symmetry_equiv_pos_as_xyz
'x, y, z'
'-x+1/2, y+1/2, -z+1/2'
'-x, -y, -z'
'x-1/2, -y-1/2, z-1/2'

loop_
_atom_site_label
_atom_site_type_symbol
_atom_site_fract_x
_atom_site_fract_y
_atom_site_fract_z
_atom_site_U_iso_or_equiv
_atom_site_adp_type
_atom_site_occupancy
_atom_site_symmetry_multiplicity
_atom_site_calc_flag
_atom_site_refinement_flags
_atom_site_disorder_assembly
_atom_site_disorder_group
N1 N 0.66660(8) 0.07716(6) 0.75622(8) 0.0204(2) Uani 1 1 d . . .
C1 C 0.66739(12) 0.00997(9) 0.75917(11) 0.0318(3) Uani 1 1 d . . .
C2 C 0.67212(9) 0.15842(7) 0.75543(9) 0.0169(3) Uani 1 1 d . . .
C3 C 0.44620(11) 0.11136(8) 1.01278(10) 0.0247(3) Uani 1 1 d . . .
H3 H 0.3693 0.1037 1.0111 0.030 Uiso 1 1 calc R . .
C4 C 0.52109(11) 0.08619(8) 1.09941(10) 0.0273(3) Uani 1 1 d . . .
H4 H 0.4945 0.0631 1.1564 0.033 Uiso 1 1 calc R . .
C5 C 0.63560(11) 0.09529(8) 1.10149(10) 0.0257(3) Uani 1 1 d . . .
H5 H 0.6856 0.0782 1.1602 0.031 Uiso 1 1 calc R . .
C6 C 0.67756(10) 0.12961(7) 1.01715(9) 0.0207(3) Uani 1 1 d . . .
C7 C 0.39879(10) 0.17428(8) 0.83287(10) 0.0221(3) Uani 1 1 d . . .
H7 H 0.4389 0.2068 0.7881 0.027 Uiso 1 1 calc R . .
C8 C 0.30437(12) 0.22293(9) 0.86568(11) 0.0342(3) Uani 1 1 d . . .
H8A H 0.2605 0.1914 0.9057 0.051 Uiso 1 1 calc R . .
H8B H 0.2568 0.2423 0.8035 0.051 Uiso 1 1 calc R . .
H8C H 0.3363 0.2657 0.9085 0.051 Uiso 1 1 calc R . .
C9 C 0.35037(13) 0.10486(9) 0.76676(11) 0.0358(4) Uani 1 1 d . . .
H9A H 0.4108 0.0753 0.7456 0.054 Uiso 1 1 calc R . .
H9B H 0.3010 0.1228 0.7048 0.054 Uiso 1 1 calc R . .
H9C H 0.3088 0.0727 0.8082 0.054 Uiso 1 1 calc R . .
C10 C 0.80462(10) 0.13457(8) 1.02102(10) 0.0257(3) Uani 1 1 d . . .
H10 H 0.8183 0.1590 0.9550 0.031 Uiso 1 1 calc R . .
C11 C 0.86008(12) 0.18497(10) 1.11272(11) 0.0379(4) Uani 1 1 d . . .
H11A H 0.8281 0.2362 1.1057 0.057 Uiso 1 1 calc R . .
H11B H 0.9397 0.1880 1.1117 0.057 Uiso 1 1 calc R . .
H11C H 0.8474 0.1625 1.1786 0.057 Uiso 1 1 calc R . .
C12 C 0.85823(12) 0.05386(10) 1.02671(13) 0.0412(4) Uani 1 1 d . . .
H12A H 0.8489 0.0294 1.0922 0.062 Uiso 1 1 calc R . .
H12B H 0.9372 0.0585 1.0232 0.062 Uiso 1 1 calc R . .
H12C H 0.8223 0.0230 0.9683 0.062 Uiso 1 1 calc R . .
C13 C 0.64276(9) 0.19897(7) 0.84184(9) 0.0172(3) Uani 1 1 d . . .
C15 C 0.70815(9) 0.19479(7) 0.66889(9) 0.0171(3) Uani 1 1 d . . .
C16 C 0.71798(10) 0.27536(7) 0.67233(9) 0.0200(3) Uani 1 1 d . . .
H16 H 0.7427 0.3015 0.6166 0.024 Uiso 1 1 calc R . .
C17 C 0.69152(10) 0.31719(8) 0.75766(9) 0.0217(3) Uani 1 1 d . . .
H17 H 0.6995 0.3709 0.7591 0.026 Uiso 1 1 calc R . .
C18 C 0.65321(10) 0.27933(7) 0.84106(9) 0.0199(3) Uani 1 1 d . . .
H18 H 0.6343 0.3082 0.8972 0.024 Uiso 1 1 calc R . .
C20 C 0.73349(10) 0.14771(7) 0.57710(9) 0.0177(3) Uani 1 1 d . . .
C21 C 0.49749(12) 0.21826(9) 0.39205(12) 0.0363(4) Uani 1 1 d . . .
H21A H 0.5506 0.2602 0.3964 0.054 Uiso 1 1 calc R . .
H21B H 0.4230 0.2387 0.3913 0.054 Uiso 1 1 calc R . .
H21C H 0.4994 0.1893 0.3282 0.054 Uiso 1 1 calc R . .
C22 C 0.52829(10) 0.16509(8) 0.48768(9) 0.0223(3) Uani 1 1 d . . .
H22 H 0.5281 0.1966 0.5516 0.027 Uiso 1 1 calc R . .
C23 C 0.43980(11) 0.10164(9) 0.48743(12) 0.0363(4) Uani 1 1 d . . .
H23A H 0.4352 0.0715 0.4236 0.054 Uiso 1 1 calc R . .
H23B H 0.3678 0.1249 0.4907 0.054 Uiso 1 1 calc R . .
H23C H 0.4607 0.0685 0.5478 0.054 Uiso 1 1 calc R . .
C24 C 0.64646(10) 0.13206(7) 0.49216(9) 0.0193(3) Uani 1 1 d . . .
C25 C 0.67046(10) 0.08552(8) 0.40946(10) 0.0230(3) Uani 1 1 d . . .
H25 H 0.6135 0.0742 0.3531 0.028 Uiso 1 1 calc R . .
C26 C 0.77743(11) 0.05582(8) 0.40972(10) 0.0257(3) Uani 1 1 d . . .
H26 H 0.7919 0.0244 0.3542 0.031 Uiso 1 1 calc R . .
C27 C 0.86285(10) 0.07292(8) 0.49269(10) 0.0250(3) Uani 1 1 d . . .
H27 H 0.9350 0.0536 0.4917 0.030 Uiso 1 1 calc R . .
C28 C 0.84292(10) 0.11857(7) 0.57771(9) 0.0209(3) Uani 1 1 d . . .
C29 C 0.93936(10) 0.13649(8) 0.66720(10) 0.0263(3) Uani 1 1 d . . .
H29 H 0.9110 0.1732 0.7153 0.032 Uiso 1 1 calc R . .
C30 C 0.97856(12) 0.06372(10) 0.73101(12) 0.0401(4) Uani 1 1 d . . .
H30A H 0.9161 0.0415 0.7588 0.060 Uiso 1 1 calc R . .
H30B H 1.0371 0.0773 0.7885 0.060 Uiso 1 1 calc R . .
H30C H 1.0071 0.0267 0.6858 0.060 Uiso 1 1 calc R . .
C31 C 1.03794(12) 0.17515(10) 0.62616(11) 0.0358(4) Uani 1 1 d . . .
H31A H 1.0692 0.1398 0.5806 0.054 Uiso 1 1 calc R . .
H31B H 1.0948 0.1890 0.6850 0.054 Uiso 1 1 calc R . .
H31C H 1.0119 0.2211 0.5871 0.054 Uiso 1 1 calc R . .
C98 C 0.48371(10) 0.14805(7) 0.92759(9) 0.0202(3) Uani 1 1 d . . .
C99 C 0.60074(10) 0.15750(7) 0.93104(9) 0.0180(3) Uani 1 1 d . . .

loop_
_atom_site_aniso_label
_atom_site_aniso_U_11
_atom_site_aniso_U_22
_atom_site_aniso_U_33
_atom_site_aniso_U_23
_atom_site_aniso_U_13
_atom_site_aniso_U_12
N1 0.0239(5) 0.0203(6) 0.0179(5) 0.0003(4) 0.0060(4) -0.0003(4)
C1 0.0397(8) 0.0249(8) 0.0338(8) 0.0000(6) 0.0149(6) -0.0002(6)
C2 0.0147(5) 0.0157(6) 0.0195(6) 0.0004(5) 0.0002(5) 0.0004(5)
C3 0.0224(6) 0.0268(7) 0.0265(7) -0.0023(5) 0.0085(5) -0.0050(5)
C4 0.0333(7) 0.0294(8) 0.0211(6) 0.0027(5) 0.0096(6) -0.0049(6)
C5 0.0305(7) 0.0275(7) 0.0180(6) 0.0036(5) 0.0010(5) -0.0013(6)
C6 0.0234(6) 0.0193(7) 0.0190(6) -0.0013(5) 0.0024(5) -0.0006(5)
C7 0.0187(6) 0.0247(7) 0.0231(6) -0.0003(5) 0.0040(5) -0.0009(5)
C8 0.0276(7) 0.0409(9) 0.0320(8) -0.0090(6) -0.0012(6) 0.0104(6)
C9 0.0382(8) 0.0345(9) 0.0304(7) -0.0087(6) -0.0075(6) 0.0064(7)
C10 0.0220(6) 0.0336(8) 0.0208(6) 0.0060(5) 0.0009(5) 0.0005(6)
C11 0.0299(7) 0.0460(10) 0.0356(8) 0.0023(7) -0.0016(6) -0.0108(7)
C12 0.0305(8) 0.0467(10) 0.0455(9) 0.0036(7) 0.0036(7) 0.0107(7)
C13 0.0135(5) 0.0203(7) 0.0169(6) 0.0005(5) -0.0001(4) 0.0007(5)
C15 0.0134(5) 0.0205(7) 0.0165(6) 0.0003(5) 0.0000(4) 0.0009(5)
C16 0.0202(6) 0.0212(7) 0.0188(6) 0.0045(5) 0.0034(5) -0.0011(5)
C17 0.0238(6) 0.0174(7) 0.0233(6) 0.0004(5) 0.0022(5) -0.0009(5)
C18 0.0201(6) 0.0209(7) 0.0184(6) -0.0037(5) 0.0025(5) 0.0002(5)
C20 0.0201(6) 0.0165(6) 0.0167(6) 0.0034(5) 0.0035(5) 0.0002(5)
C21 0.0264(7) 0.0418(9) 0.0412(8) 0.0117(7) 0.0072(6) 0.0110(7)
C22 0.0181(6) 0.0291(7) 0.0192(6) -0.0032(5) 0.0011(5) 0.0015(5)
C23 0.0216(7) 0.0400(9) 0.0477(9) 0.0024(7) 0.0068(6) -0.0021(6)
C24 0.0198(6) 0.0192(7) 0.0189(6) 0.0026(5) 0.0033(5) -0.0009(5)
C25 0.0235(6) 0.0261(7) 0.0182(6) -0.0017(5) -0.0002(5) -0.0011(5)
C26 0.0300(7) 0.0261(7) 0.0215(6) -0.0054(5) 0.0057(5) 0.0036(6)
C27 0.0215(6) 0.0289(8) 0.0247(7) -0.0001(5) 0.0041(5) 0.0077(6)
C28 0.0211(6) 0.0231(7) 0.0182(6) 0.0024(5) 0.0020(5) 0.0035(5)
C29 0.0202(6) 0.0358(8) 0.0216(6) -0.0033(6) -0.0010(5) 0.0074(6)
C30 0.0307(7) 0.0567(11) 0.0306(8) 0.0134(7) -0.0019(6) 0.0047(7)
C31 0.0273(7) 0.0435(9) 0.0332(8) 0.0026(6) -0.0055(6) -0.0034(7)
C98 0.0210(6) 0.0190(7) 0.0209(6) -0.0044(5) 0.0040(5) 0.0000(5)
C99 0.0210(6) 0.0170(6) 0.0163(6) -0.0033(5) 0.0042(5) -0.0008(5)

loop_
_atom_type_symbol
_atom_type_description
_atom_type_scat_dispersion_real
_atom_type_scat_dispersion_imag
_atom_type_scat_source
C C 0.0033 0.0016 'International Tables Vol C Tables 4.2.6.8 and 6.1.1.4'
H H 0.0000 0.0000 'International Tables Vol C Tables 4.2.6.8 and 6.1.1.4'
N N 0.0061 0.0033 'International Tables Vol C Tables 4.2.6.8 and 6.1.1.4'

loop_
_geom_angle_atom_site_label_1
_geom_angle_atom_site_label_2
_geom_angle_atom_site_label_3
_geom_angle
_geom_angle_site_symmetry_1
_geom_angle_site_symmetry_3
_geom_angle_publ_flag
C1 N1 C2 176.72(13) . . ?
C13 C2 C15 123.36(11) . . ?
C13 C2 N1 118.34(10) . . ?
C15 C2 N1 118.30(10) . . ?
C4 C3 C98 121.20(12) . . ?
C3 C4 C5 119.91(12) . . ?
C4 C5 C6 121.15(12) . . ?
C5 C6 C99 118.57(11) . . ?
C5 C6 C10 119.02(11) . . ?
C99 C6 C10 122.40(11) . . ?
C98 C7 C8 112.23(10) . . ?
C98 C7 C9 110.79(11) . . ?
C8 C7 C9 110.48(11) . . ?
C6 C10 C11 111.65(11) . . ?
C6 C10 C12 111.29(11) . . ?
C11 C10 C12 110.69(12) . . ?
C18 C13 C2 117.19(11) . . ?
C18 C13 C99 121.43(10) . . ?
C2 C13 C99 121.38(11) . . ?
C16 C15 C2 117.18(11) . . ?
C16 C15 C20 122.52(10) . . ?
C2 C15 C20 120.30(11) . . ?
C17 C16 C15 120.91(11) . . ?
C16 C17 C18 120.38(12) . . ?
C17 C18 C13 120.95(11) . . ?
C28 C20 C24 120.92(11) . . ?
C28 C20 C15 119.83(10) . . ?
C24 C20 C15 119.25(10) . . ?
C24 C22 C21 111.03(10) . . ?
C24 C22 C23 112.20(11) . . ?
C21 C22 C23 110.51(11) . . ?
C25 C24 C20 118.46(11) . . ?
C25 C24 C22 119.52(11) . . ?
C20 C24 C22 122.01(11) . . ?
C26 C25 C24 121.15(11) . . ?
C25 C26 C27 119.82(12) . . ?
C26 C27 C28 121.23(11) . . ?
C27 C28 C20 118.40(11) . . ?
C27 C28 C29 119.64(11) . . ?
C20 C28 C29 121.95(11) . . ?
C28 C29 C31 111.69(11) . . ?
C28 C29 C30 111.47(12) . . ?
C31 C29 C30 110.65(11) . . ?
C3 C98 C99 118.32(11) . . ?
C3 C98 C7 119.75(11) . . ?
C99 C98 C7 121.90(11) . . ?
C6 C99 C98 120.79(11) . . ?
C6 C99 C13 120.00(10) . . ?
C98 C99 C13 119.20(10) . . ?

loop_
_geom_bond_atom_site_label_1
_geom_bond_atom_site_label_2
_geom_bond_distance
_geom_bond_site_symmetry_2
_geom_bond_publ_flag
N1 C1 1.1577(18) . ?
N1 C2 1.4009(16) . ?
C2 C13 1.3986(16) . ?
C2 C15 1.3986(16) . ?
C3 C4 1.3782(19) . ?
C3 C98 1.3945(17) . ?
C4 C5 1.3800(18) . ?
C5 C6 1.3927(17) . ?
C6 C99 1.4013(17) . ?
C6 C10 1.5210(17) . ?
C7 C98 1.5194(17) . ?
C7 C8 1.5220(18) . ?
C7 C9 1.5237(19) . ?
C10 C11 1.5221(19) . ?
C10 C12 1.528(2) . ?
C13 C18 1.3896(18) . ?
C13 C99 1.4994(16) . ?
C15 C16 1.3925(18) . ?
C15 C20 1.4968(16) . ?
C16 C17 1.3856(17) . ?
C17 C18 1.3894(17) . ?
C20 C28 1.4054(17) . ?
C20 C24 1.4055(16) . ?
C21 C22 1.5235(18) . ?
C22 C24 1.5213(16) . ?
C22 C23 1.5237(19) . ?
C24 C25 1.3928(17) . ?
C25 C26 1.3821(18) . ?
C26 C27 1.3823(18) . ?
C27 C28 1.3923(17) . ?
C28 C29 1.5216(17) . ?
C29 C31 1.5232(19) . ?
C29 C30 1.527(2) . ?
C98 C99 1.4084(16) . ?
